data_4317470
loop_
_publ_author_name
'Jianfeng Jiang'
'Stephen A. Koch'

_publ_section_title
;
 fac-[FeII(CN)3(CO)3]- and cis-[FeII(CN)4(CO)2]2-: New Members of the
 Class of [FeII(CN)x(CO)y] Compounds
;
_journal_name_full 'Inorganic Chemistry'
_journal_page_first 158
_journal_page_last 160
_journal_paper_doi 10.1021/ic015604y
_journal_volume 41
_journal_year 2002
_chemical_formula_sum 'C30 H22 As Fe N3 O4'
_chemical_formula_weight 619.28
_chemical_name_systematic 'Tetraphenylarsonium Irontricyanidetricarbonyl'
_space_group_IT_number 2
_symmetry_cell_setting triclinic
_symmetry_space_group_name_Hall '-P 1'
_symmetry_space_group_name_H-M 'P -1'
_atom_sites_solution_hydrogens geom
_atom_sites_solution_primary direct
_atom_sites_solution_secondary difmap
_audit_creation_method SHELXL-97
_cell_angle_alpha 116.693(2)
_cell_angle_beta 102.184(2)
_cell_angle_gamma 90.213(2)
_cell_formula_units_Z 2
_cell_length_a 9.1789(10)
_cell_length_b 12.6561(14)
_cell_length_c 13.9666(15)
_cell_measurement_temperature 293(2)
_cell_volume 1407.9(3)
_computing_cell_refinement 'Bruker SMART'
_computing_data_collection 'Bruker SMART'
_computing_data_reduction 'Bruker SHELXTL'
_computing_molecular_graphics 'Bruker SHELXTL'
_computing_publication_material 'Bruker SHELXTL'
_computing_structure_refinement 'SHELXL-97 (Sheldrick, 1997)'
_computing_structure_solution 'SHELXS-97 (Sheldrick, 1990)'
_diffrn_ambient_temperature 293(2)
_diffrn_measured_fraction_theta_full 0.997
_diffrn_measured_fraction_theta_max 0.997
_diffrn_measurement_device_type 'CCD area detector'
_diffrn_measurement_method 'phi and omega scans'
_diffrn_radiation_monochromator graphite
_diffrn_radiation_source 'fine-focus sealed tube'
_diffrn_radiation_type MoK\a
_diffrn_radiation_wavelength 0.71073
_diffrn_reflns_av_R_equivalents 0.0560
_diffrn_reflns_av_sigmaI/netI 0.0783
_diffrn_reflns_limit_h_max 10
_diffrn_reflns_limit_h_min -10
_diffrn_reflns_limit_k_max 10
_diffrn_reflns_limit_k_min -14
_diffrn_reflns_limit_l_max 15
_diffrn_reflns_limit_l_min -12
_diffrn_reflns_number 6502
_diffrn_reflns_theta_full 23.28
_diffrn_reflns_theta_max 23.28
_diffrn_reflns_theta_min 1.68
_exptl_absorpt_coefficient_mu 1.741
_exptl_absorpt_correction_T_max 0.8249
_exptl_absorpt_correction_T_min 0.6837
_exptl_absorpt_correction_type empirical
_exptl_crystal_density_diffrn 1.461
_exptl_crystal_density_method 'not measured'
_exptl_crystal_F_000 628
_refine_diff_density_max 0.923
_refine_diff_density_min -0.350
_refine_diff_density_rms 0.102
_refine_ls_extinction_method none
_refine_ls_goodness_of_fit_ref 1.027
_refine_ls_hydrogen_treatment mixed
_refine_ls_matrix_type full
_refine_ls_number_parameters 360
_refine_ls_number_reflns 4047
_refine_ls_number_restraints 0
_refine_ls_restrained_S_all 1.027
_refine_ls_R_factor_all 0.0835
_refine_ls_R_factor_gt 0.0511
_refine_ls_shift/su_max 0.153
_refine_ls_shift/su_mean 0.026
_refine_ls_structure_factor_coef Fsqd
_refine_ls_weighting_details 'calc w=1/[\s^2^(Fo^2^)+(0.0921P)^2^+0.0000P] where P=(Fo^2^+2Fc^2^)/3'
_refine_ls_weighting_scheme calc
_refine_ls_wR_factor_gt 0.1305
_refine_ls_wR_factor_ref 0.1657
_reflns_number_gt 2633
_reflns_number_total 4047
_reflns_threshold_expression >2sigma(I)
_cod_data_source_file ic015604y_s1_2.cif
_cod_data_source_block Ph4AsFe(CN)3(CO)3
_cod_depositor_comments
;
The following automatic conversions were performed:

'_symmetry_cell_setting' value 'Triclinic' changed to 'triclinic'
according to the built-in table from CIF Core dictionary named
'cif_core.dic' version 2.4.1 from 2010-06-29.

Automatic conversion script
Id: cif_fix_values 1646 2011-03-28 12:23:43Z adriana 
;
_cod_database_code 4317470

loop_
_symmetry_equiv_pos_as_xyz
'x, y, z'
'-x, -y, -z'

loop_
_atom_site_label
_atom_site_type_symbol
_atom_site_fract_x
_atom_site_fract_y
_atom_site_fract_z
_atom_site_U_iso_or_equiv
_atom_site_adp_type
_atom_site_occupancy
_atom_site_symmetry_multiplicity
_atom_site_calc_flag
_atom_site_refinement_flags
_atom_site_disorder_assembly
_atom_site_disorder_group
As1 As 0.68165(7) 0.63708(5) 0.36048(5) 0.0449(3) Uani 1 1 d . . .
C30 C 0.4669(7) 0.7891(6) 0.4479(6) 0.0530(17) Uani 1 1 d . . .
H30 H 0.3979 0.7377 0.3834 0.064 Uiso 1 1 calc R . .
C13 C 0.5199(6) 0.5514(5) 0.2375(5) 0.0434(15) Uani 1 1 d . . .
C16 C 0.2903(8) 0.4224(7) 0.0527(5) 0.062(2) Uani 1 1 d . . .
H16 H 0.2123 0.3798 -0.0090 0.074 Uiso 1 1 calc R . .
C7 C 0.8399(6) 0.6685(5) 0.3046(5) 0.0422(15) Uani 1 1 d . . .
C19 C 0.7430(7) 0.5384(6) 0.4289(5) 0.0470(16) Uani 1 1 d . . .
C18 C 0.4528(7) 0.4432(6) 0.2194(6) 0.0562(18) Uani 1 1 d . . .
H18 H 0.4837 0.4136 0.2696 0.067 Uiso 1 1 calc R . .
C12 C 0.8848(7) 0.5763(6) 0.2234(5) 0.0555(18) Uani 1 1 d . . .
H12 H 0.8353 0.5003 0.1947 0.067 Uiso 1 1 calc R . .
C20 C 0.8111(8) 0.4387(6) 0.3764(5) 0.0574(18) Uani 1 1 d . . .
H20 H 0.8281 0.4191 0.3074 0.069 Uiso 1 1 calc R . .
C14 C 0.4709(7) 0.5947(6) 0.1609(5) 0.0561(18) Uani 1 1 d . . .
H14 H 0.5151 0.6665 0.1714 0.067 Uiso 1 1 calc R . .
C8 C 0.9171(8) 0.7813(6) 0.3509(6) 0.0590(19) Uani 1 1 d . . .
H8 H 0.8891 0.8448 0.4084 0.071 Uiso 1 1 calc R . .
C11 C 1.0018(8) 0.5924(8) 0.1825(6) 0.070(2) Uani 1 1 d . . .
H11 H 1.0289 0.5294 0.1241 0.084 Uiso 1 1 calc R . .
C10 C 1.0796(8) 0.7071(8) 0.2317(6) 0.073(2) Uani 1 1 d . . .
H10 H 1.1630 0.7194 0.2084 0.087 Uiso 1 1 calc R . .
C17 C 0.3376(8) 0.3794(6) 0.1242(6) 0.068(2) Uani 1 1 d . . .
H17 H 0.2935 0.3062 0.1108 0.081 Uiso 1 1 calc R . .
C15 C 0.3561(8) 0.5287(7) 0.0698(5) 0.063(2) Uani 1 1 d . . .
H15 H 0.3226 0.5569 0.0188 0.076 Uiso 1 1 calc R . .
C25 C 0.6184(7) 0.7758(5) 0.4644(5) 0.0474(16) Uani 1 1 d . . .
C27 C 0.6750(10) 0.9485(6) 0.6441(6) 0.069(2) Uani 1 1 d . . .
H27 H 0.7445 1.0021 0.7072 0.083 Uiso 1 1 calc R . .
C22 C 0.8296(9) 0.3990(7) 0.5305(7) 0.073(2) Uani 1 1 d . . .
H22 H 0.8566 0.3497 0.5631 0.088 Uiso 1 1 calc R . .
C21 C 0.8542(9) 0.3679(6) 0.4267(7) 0.069(2) Uani 1 1 d . . .
H21 H 0.8994 0.2998 0.3914 0.083 Uiso 1 1 calc R . .
C9 C 1.0352(8) 0.7984(7) 0.3111(7) 0.071(2) Uani 1 1 d . . .
H9 H 1.0845 0.8745 0.3399 0.085 Uiso 1 1 calc R . .
C26 C 0.7229(8) 0.8553(6) 0.5634(6) 0.0623(19) Uani 1 1 d . . .
H26 H 0.8240 0.8439 0.5732 0.075 Uiso 1 1 calc R . .
C24 C 0.7217(9) 0.5701(7) 0.5345(7) 0.074(2) Uani 1 1 d . . .
H24 H 0.6772 0.6384 0.5704 0.089 Uiso 1 1 calc R . .
C23 C 0.7673(10) 0.4992(9) 0.5857(8) 0.090(3) Uani 1 1 d . . .
H23 H 0.7552 0.5201 0.6563 0.109 Uiso 1 1 calc R . .
C28 C 0.5257(11) 0.9636(7) 0.6328(6) 0.074(2) Uani 1 1 d . . .
H28 H 0.4928 1.0248 0.6891 0.089 Uiso 1 1 calc R . .
C29 C 0.4230(9) 0.8853(7) 0.5348(7) 0.079(2) Uani 1 1 d . . .
H29 H 0.3221 0.8972 0.5267 0.095 Uiso 1 1 calc R . .
Fe1 Fe 0.79735(10) 0.02384(8) 0.13268(7) 0.0499(3) Uani 1 1 d . . .
O2 O 0.5776(6) 0.1923(5) 0.2082(5) 0.0883(18) Uani 1 1 d . . .
O1 O 1.0462(6) 0.2069(5) 0.1967(4) 0.0814(16) Uani 1 1 d . . .
N1 N 0.8969(7) 0.0603(5) 0.3681(5) 0.0664(17) Uani 1 1 d . . .
N2 N 1.0148(7) -0.1638(6) 0.0592(5) 0.0717(18) Uani 1 1 d . . .
O3 O 0.7075(6) -0.0314(5) -0.0992(5) 0.0792(16) Uani 1 1 d . . .
C4 C 0.8600(8) 0.0445(6) 0.2820(6) 0.0506(17) Uani 1 1 d . . .
N3 N 0.5451(7) -0.1669(5) 0.0861(5) 0.0734(18) Uani 1 1 d . . .
C5 C 0.9333(8) -0.0957(6) 0.0881(5) 0.0517(17) Uani 1 1 d . . .
C3 C 0.7416(8) -0.0078(6) -0.0103(6) 0.0586(19) Uani 1 1 d . . .
C6 C 0.6423(8) -0.0989(6) 0.1023(5) 0.0547(18) Uani 1 1 d . . .
C2 C 0.6635(8) 0.1288(6) 0.1774(6) 0.067(2) Uani 1 1 d . . .
C1 C 0.9493(8) 0.1382(6) 0.1699(5) 0.0568(18) Uani 1 1 d . . .
O4 O 0.2444(8) 0.7168(5) 0.9396(5) 0.0790(17) Uani 1 1 d . . .
H1 H 0.170(10) 0.746(8) 0.986(7) 0.12(4) Uiso 1 1 d . . .
H2 H 0.321(8) 0.747(6) 0.984(6) 0.06(3) Uiso 1 1 d . . .

loop_
_atom_site_aniso_label
_atom_site_aniso_U_11
_atom_site_aniso_U_22
_atom_site_aniso_U_33
_atom_site_aniso_U_23
_atom_site_aniso_U_13
_atom_site_aniso_U_12
As1 0.0456(4) 0.0424(4) 0.0442(4) 0.0187(3) 0.0086(3) 0.0032(3)
C30 0.053(4) 0.061(4) 0.062(4) 0.036(4) 0.029(3) 0.022(3)
C13 0.040(3) 0.040(4) 0.045(4) 0.014(3) 0.015(3) 0.004(3)
C16 0.056(4) 0.070(5) 0.036(4) 0.010(4) -0.004(3) 0.008(4)
C7 0.043(4) 0.044(4) 0.040(3) 0.020(3) 0.011(3) 0.010(3)
C19 0.045(4) 0.048(4) 0.052(4) 0.028(3) 0.009(3) 0.000(3)
C18 0.053(4) 0.045(4) 0.067(5) 0.022(4) 0.013(4) 0.007(3)
C12 0.057(4) 0.057(5) 0.053(4) 0.027(4) 0.011(3) 0.007(3)
C20 0.081(5) 0.044(4) 0.044(4) 0.019(3) 0.010(4) 0.006(4)
C14 0.059(4) 0.057(4) 0.053(4) 0.027(4) 0.012(4) 0.007(4)
C8 0.062(5) 0.045(4) 0.078(5) 0.033(4) 0.023(4) 0.012(4)
C11 0.060(5) 0.081(6) 0.086(6) 0.044(5) 0.035(4) 0.028(4)
C10 0.053(5) 0.116(8) 0.083(6) 0.071(6) 0.024(4) 0.022(5)
C17 0.058(5) 0.045(4) 0.074(5) 0.008(4) 0.008(4) -0.001(4)
C15 0.064(5) 0.085(6) 0.031(4) 0.023(4) 0.002(3) 0.016(4)
C25 0.055(4) 0.044(4) 0.046(4) 0.021(3) 0.016(3) 0.002(3)
C27 0.093(6) 0.054(5) 0.044(4) 0.008(4) 0.021(4) -0.009(4)
C22 0.067(5) 0.076(6) 0.095(7) 0.062(5) 0.001(5) -0.003(4)
C21 0.076(5) 0.048(5) 0.077(6) 0.029(4) 0.005(4) 0.007(4)
C9 0.064(5) 0.071(6) 0.093(6) 0.047(5) 0.028(5) 0.000(4)
C26 0.060(4) 0.060(5) 0.062(5) 0.023(4) 0.016(4) -0.001(4)
C24 0.076(5) 0.087(6) 0.084(6) 0.053(5) 0.035(5) 0.028(5)
C23 0.101(7) 0.116(8) 0.113(7) 0.089(7) 0.058(6) 0.044(6)
C28 0.107(7) 0.060(5) 0.053(5) 0.019(4) 0.033(5) 0.010(5)
C29 0.072(5) 0.081(6) 0.106(7) 0.050(5) 0.044(5) 0.030(5)
Fe1 0.0481(6) 0.0431(6) 0.0517(6) 0.0182(5) 0.0071(5) 0.0008(4)
O2 0.065(4) 0.054(3) 0.126(5) 0.029(3) 0.013(3) 0.015(3)
O1 0.076(4) 0.074(4) 0.081(4) 0.031(3) 0.003(3) -0.023(3)
N1 0.070(4) 0.066(4) 0.057(4) 0.023(3) 0.018(3) 0.014(3)
N2 0.072(4) 0.075(5) 0.071(4) 0.031(4) 0.028(4) 0.020(4)
O3 0.080(4) 0.089(4) 0.059(3) 0.033(3) -0.001(3) -0.009(3)
C4 0.056(4) 0.044(4) 0.040(4) 0.011(3) 0.010(3) 0.002(3)
N3 0.068(4) 0.060(4) 0.076(4) 0.017(3) 0.018(3) -0.009(3)
C5 0.054(4) 0.054(5) 0.046(4) 0.023(3) 0.013(3) 0.001(4)
C3 0.059(4) 0.057(5) 0.050(5) 0.022(4) 0.000(4) -0.006(4)
C6 0.053(4) 0.047(4) 0.051(4) 0.012(3) 0.013(3) 0.006(4)
C2 0.053(5) 0.046(5) 0.087(6) 0.027(4) -0.002(4) -0.003(4)
C1 0.061(5) 0.052(4) 0.054(4) 0.024(4) 0.009(4) 0.003(4)
O4 0.078(4) 0.063(4) 0.075(4) 0.015(3) 0.016(4) 0.005(3)

loop_
_atom_type_symbol
_atom_type_description
_atom_type_scat_dispersion_real
_atom_type_scat_dispersion_imag
_atom_type_scat_source
C C 0.0033 0.0016 'International Tables Vol C Tables 4.2.6.8 and 6.1.1.4'
H H 0.0000 0.0000 'International Tables Vol C Tables 4.2.6.8 and 6.1.1.4'
N N 0.0061 0.0033 'International Tables Vol C Tables 4.2.6.8 and 6.1.1.4'
O O 0.0106 0.0060 'International Tables Vol C Tables 4.2.6.8 and 6.1.1.4'
Fe Fe 0.3463 0.8444 'International Tables Vol C Tables 4.2.6.8 and 6.1.1.4'
As As 0.0499 2.0058 'International Tables Vol C Tables 4.2.6.8 and 6.1.1.4'

loop_
_geom_angle_atom_site_label_1
_geom_angle_atom_site_label_2
_geom_angle_atom_site_label_3
_geom_angle
_geom_angle_site_symmetry_1
_geom_angle_site_symmetry_3
_geom_angle_publ_flag
C13 As1 C25 109.9(3) . . ?
C13 As1 C7 106.6(2) . . ?
C25 As1 C7 114.0(3) . . ?
C13 As1 C19 108.2(3) . . ?
C25 As1 C19 108.3(3) . . ?
C7 As1 C19 109.7(3) . . ?
C25 C30 C29 116.1(7) . . ?
C18 C13 C14 119.5(6) . . ?
C18 C13 As1 120.6(5) . . ?
C14 C13 As1 119.8(5) . . ?
C17 C16 C15 120.4(7) . . ?
C12 C7 C8 119.6(6) . . ?
C12 C7 As1 118.6(5) . . ?
C8 C7 As1 121.6(5) . . ?
C20 C19 C24 120.2(6) . . ?
C20 C19 As1 120.3(5) . . ?
C24 C19 As1 119.4(5) . . ?
C13 C18 C17 119.0(7) . . ?
C7 C12 C11 121.4(7) . . ?
C19 C20 C21 119.7(7) . . ?
C15 C14 C13 118.8(7) . . ?
C9 C8 C7 119.4(7) . . ?
C12 C11 C10 117.9(7) . . ?
C9 C10 C11 120.8(7) . . ?
C16 C17 C18 120.9(7) . . ?
C16 C15 C14 121.4(7) . . ?
C30 C25 C26 121.4(6) . . ?
C30 C25 As1 118.4(5) . . ?
C26 C25 As1 119.7(5) . . ?
C26 C27 C28 120.6(7) . . ?
C23 C22 C21 121.9(7) . . ?
C20 C21 C22 119.6(7) . . ?
C10 C9 C8 120.7(7) . . ?
C27 C26 C25 120.1(7) . . ?
C23 C24 C19 119.9(7) . . ?
C22 C23 C24 118.7(8) . . ?
C27 C28 C29 119.1(7) . . ?
C28 C29 C30 122.6(7) . . ?
C2 Fe1 C3 95.2(3) . . ?
C2 Fe1 C1 94.1(3) . . ?
C3 Fe1 C1 95.1(3) . . ?
C2 Fe1 C5 175.8(3) . . ?
C3 Fe1 C5 86.7(3) . . ?
C1 Fe1 C5 89.5(3) . . ?
C2 Fe1 C6 86.9(3) . . ?
C3 Fe1 C6 88.8(3) . . ?
C1 Fe1 C6 175.9(3) . . ?
C5 Fe1 C6 89.4(3) . . ?
C2 Fe1 C4 88.5(3) . . ?
C3 Fe1 C4 175.4(3) . . ?
C1 Fe1 C4 87.3(3) . . ?
C5 Fe1 C4 89.4(3) . . ?
C6 Fe1 C4 88.8(3) . . ?
N1 C4 Fe1 177.5(6) . . ?
N2 C5 Fe1 177.0(6) . . ?
O3 C3 Fe1 177.5(7) . . ?
N3 C6 Fe1 176.2(6) . . ?
O2 C2 Fe1 176.9(8) . . ?
O1 C1 Fe1 176.6(7) . . ?

loop_
_geom_bond_atom_site_label_1
_geom_bond_atom_site_label_2
_geom_bond_distance
_geom_bond_site_symmetry_2
_geom_bond_publ_flag
As1 C13 1.889(6) . ?
As1 C25 1.897(6) . ?
As1 C7 1.906(6) . ?
As1 C19 1.909(6) . ?
C30 C25 1.384(9) . ?
C30 C29 1.415(9) . ?
C13 C18 1.392(8) . ?
C13 C14 1.404(9) . ?
C16 C17 1.338(10) . ?
C16 C15 1.370(10) . ?
C7 C12 1.353(8) . ?
C7 C8 1.388(9) . ?
C19 C20 1.374(9) . ?
C19 C24 1.402(9) . ?
C18 C17 1.405(9) . ?
C12 C11 1.372(9) . ?
C20 C21 1.380(10) . ?
C14 C15 1.378(9) . ?
C8 C9 1.375(9) . ?
C11 C10 1.407(10) . ?
C10 C9 1.333(10) . ?
C25 C26 1.424(9) . ?
C27 C26 1.370(9) . ?
C27 C28 1.371(11) . ?
C22 C23 1.358(11) . ?
C22 C21 1.391(10) . ?
C24 C23 1.395(10) . ?
C28 C29 1.405(11) . ?
Fe1 C2 1.804(8) . ?
Fe1 C3 1.805(8) . ?
Fe1 C1 1.820(8) . ?
Fe1 C5 1.931(8) . ?
Fe1 C6 1.938(8) . ?
Fe1 C4 1.937(7) . ?
O2 C2 1.135(8) . ?
O1 C1 1.118(8) . ?
N1 C4 1.101(8) . ?
N2 C5 1.133(8) . ?
O3 C3 1.109(7) . ?
N3 C6 1.149(8) . ?
